data_7121704
loop_
_publ_author_name
'Jeon, Hae-Geun'
'Lee, Hyun Kyung'
'Lee, Seungwon'
'Jeong, Kyu-Sung'

_publ_section_title
;
 Foldamer-based helicate displaying reversible switching between two
 distinct conformers.
;
_journal_issue 45
_journal_name_full 'Chemical communications (Cambridge, England)'
_journal_page_first 5740
_journal_page_last 5743
_journal_paper_doi 10.1039/c8cc02758g
_journal_volume 54
_journal_year 2018
_chemical_absolute_configuration syn
_chemical_formula_moiety 'C74 H68 N6 O, 2(H2 O)'
_chemical_formula_sum 'C74 H72 N6 O3'
_chemical_formula_weight 1093.37
_space_group_crystal_system orthorhombic
_space_group_IT_number 19
_space_group_name_Hall 'P 2ac 2ab'
_space_group_name_H-M_alt 'P 21 21 21'
_symmetry_space_group_name_Hall 'P 2ac 2ab'
_symmetry_space_group_name_H-M 'P 21 21 21'
_atom_sites_solution_hydrogens mixed
_atom_sites_solution_primary dual
_audit_creation_date 2017-07-17
_audit_creation_method
;
Olex2 1.2
(compiled 2017.03.28 svn.r3405 for OlexSys, GUI svn.r5337)
;
_audit_update_record
;
2018-04-05 deposited with the CCDC.
2018-05-11 downloaded from the CCDC.
;
_cell_angle_alpha 90
_cell_angle_beta 90
_cell_angle_gamma 90
_cell_formula_units_Z 4
_cell_length_a 35.034(7)
_cell_length_b 10.393(2)
_cell_length_c 17.979(4)
_cell_measurement_reflns_used 82091
_cell_measurement_temperature 100
_cell_measurement_theta_max 50
_cell_measurement_theta_min 0.63
_cell_volume 6546(2)
_computing_molecular_graphics 'Olex2 (Dolomanov et al., 2009)'
_computing_publication_material 'Olex2 (Dolomanov et al., 2009)'
_computing_structure_refinement 'XL (Sheldrick, 2008)'
_computing_structure_solution 'XT (Sheldrick, 2015)'
_diffrn_ambient_temperature 100
_diffrn_measured_fraction_theta_full 0.963
_diffrn_measured_fraction_theta_max 0.958
_diffrn_measurement_device_type 'CCD area detector'
_diffrn_measurement_method '\w scans'
_diffrn_radiation_monochromator graphite
_diffrn_radiation_type synchrotron
_diffrn_radiation_wavelength 0.700
_diffrn_reflns_av_R_equivalents 0.0000
_diffrn_reflns_av_unetI/netI 0.0569
_diffrn_reflns_Laue_measured_fraction_full 0.963
_diffrn_reflns_Laue_measured_fraction_max 0.958
_diffrn_reflns_limit_h_max 46
_diffrn_reflns_limit_h_min -46
_diffrn_reflns_limit_k_max 12
_diffrn_reflns_limit_k_min -13
_diffrn_reflns_limit_l_max 24
_diffrn_reflns_limit_l_min -23
_diffrn_reflns_number 13561
_diffrn_reflns_point_group_measured_fraction_full 0.962
_diffrn_reflns_point_group_measured_fraction_max 0.955
_diffrn_reflns_theta_full 24.835
_diffrn_reflns_theta_max 26.499
_diffrn_reflns_theta_min 1.599
_diffrn_source 'Fixed gap multiple wiggler beamline'
_diffrn_standards_number 0
_exptl_absorpt_coefficient_mu 0.066
_exptl_absorpt_correction_T_max 0.999
_exptl_absorpt_correction_T_min 0.998
_exptl_absorpt_correction_type Multi-scans
_exptl_absorpt_process_details HKL3000
_exptl_crystal_colour 'clear yellow'
_exptl_crystal_colour_lustre clear
_exptl_crystal_colour_modifier yellowish
_exptl_crystal_colour_primary yellow
_exptl_crystal_density_diffrn 1.109
_exptl_crystal_density_method 'not measured'
_exptl_crystal_description block
_exptl_crystal_F_000 2328
_exptl_crystal_size_max 0.45
_exptl_crystal_size_mid 0.315
_exptl_crystal_size_min 0.22
_refine_diff_density_max 0.846
_refine_diff_density_min -0.355
_refine_diff_density_rms 0.062
_refine_ls_abs_structure_details
;
 Flack x determined using 2933 quotients [(I+)-(I-)]/[(I+)+(I-)]
 (Parsons, Flack and Wagner, Acta Cryst. B69 (2013) 249-259).
;
_refine_ls_abs_structure_Flack 1.0(7)
_refine_ls_extinction_method none
_refine_ls_goodness_of_fit_ref 0.953
_refine_ls_hydrogen_treatment constr
_refine_ls_matrix_type full
_refine_ls_number_parameters 770
_refine_ls_number_reflns 13561
_refine_ls_number_restraints 12
_refine_ls_restrained_S_all 0.964
_refine_ls_R_factor_all 0.1161
_refine_ls_R_factor_gt 0.0818
_refine_ls_shift/su_max 0.000
_refine_ls_shift/su_mean 0.000
_refine_ls_structure_factor_coef Fsqd
_refine_ls_weighting_details 'w=1/[\s^2^(Fo^2^)+(0.1779P)^2^] where P=(Fo^2^+2Fc^2^)/3'
_refine_ls_weighting_scheme calc
_refine_ls_wR_factor_gt 0.2256
_refine_ls_wR_factor_ref 0.2451
_reflns_Friedel_coverage 0.809
_reflns_Friedel_fraction_full 0.961
_reflns_Friedel_fraction_max 0.952
_reflns_number_gt 8173
_reflns_number_total 13561
_reflns_threshold_expression 'I > 2\s(I)'
_cod_data_source_file c8cc02758g2.cif
_cod_data_source_block IP_tetramer
_cod_depositor_comments 'Adding full bibliography for 7121704--7121706.cif.'
_cod_database_code 7121704
_shelx_shelxl_version_number 2014/7
_shelx_space_group_comment
;
The symmetry employed for this shelxl refinement is uniquely defined
by the following loop, which should always be used as a source of
symmetry information in preference to the above space-group names.
They are only intended as comments.
;
_olex2_refinement_description
;
1. Fixed Uiso
 At 1.2 times of:
  All C(H) groups, All N(H) groups
 At 1.5 times of:
  All C(H,H,H) groups, All O(H) groups, All O(H,H) groups
2. Uiso/Uaniso restraints and constraints
Uanis(C68) \\sim Ueq: with sigma of 0.005 and sigma for terminal atoms of 0.01
Uanis(C67) \\sim Ueq: with sigma of 0.005 and sigma for terminal atoms of 0.01
3.a Free rotating group:
 O81(H81D,H81E), O82(H82A,H82B)
3.b Aromatic/amide H refined with riding coordinates:
 N3(H3), N6(H6), N23(H23), N26(H26), C9(H9), C11(H11), C14(H14), C15(H15),
 C18(H18), C20(H20), C29(H29), C31(H31), C34(H34), C35(H35), C38(H38), C40(H40),
  C44(H44), C45(H45), C46(H46), C48(H48), C50(H50), C52(H52)
3.c Idealised Me refined as rotating group:
 C63(H63A,H63B,H63C), C64(H64A,H64B,H64C), C65(H65A,H65B,H65C), C67(H67A,H67B,
 H67C), C68(H68A,H68B,H68C), C69(H69A,H69B,H69C), C71(H71A,H71B,H71C), C72(H72A,
 H72B,H72C), C73(H73A,H73B,H73C), C75(H75A,H75B,H75C), C76(H76A,H76B,H76C),
 C77(H77A,H77B,H77C), C79(H79A,H79B,H79C), C80(H80A,H80B,H80C), C81(H81A,H81B,
 H81C)
3.d Idealised tetrahedral OH refined as rotating group:
 O62(H62)
;
_olex2_submission_special_instructions 'No special instructions were received'

loop_
_space_group_symop_operation_xyz
'x, y, z'
'-x+1/2, -y, z+1/2'
'-x, y+1/2, -z+1/2'
'x+1/2, -y+1/2, -z'

loop_
_atom_site_label
_atom_site_type_symbol
_atom_site_fract_x
_atom_site_fract_y
_atom_site_fract_z
_atom_site_U_iso_or_equiv
_atom_site_adp_type
_atom_site_occupancy
_atom_site_site_symmetry_order
_atom_site_calc_flag
_atom_site_refinement_flags_posn
_atom_site_refinement_flags_adp
O62 O -0.34081(10) -0.3482(4) -0.4138(3) 0.0715(11) Uani 1 1 d . .
H62 H -0.3616 -0.3094 -0.4070 0.107 Uiso 1 1 calc GR .
N3 N -0.49238(9) -0.5781(4) -0.4805(3) 0.0515(10) Uani 1 1 d . .
H3 H -0.4806 -0.5853 -0.4374 0.062 Uiso 1 1 calc R .
N6 N -0.56139(8) -0.6437(4) -0.3664(2) 0.0460(10) Uani 1 1 d . .
H6 H -0.5415 -0.6419 -0.3366 0.055 Uiso 1 1 calc R .
N23 N -0.39300(11) -0.8519(4) -0.1994(3) 0.0576(11) Uani 1 1 d . .
H23 H -0.4181 -0.8500 -0.1988 0.069 Uiso 1 1 calc R .
N26 N -0.41632(10) -0.8739(4) -0.3710(3) 0.0542(11) Uani 1 1 d . .
H26 H -0.4385 -0.8732 -0.3481 0.065 Uiso 1 1 calc R .
N42 N -0.51216(10) -0.7478(4) -0.0928(3) 0.0546(11) Uani 1 1 d . .
N49 N -0.57253(19) -1.0305(6) -0.3107(4) 0.097(2) Uani 1 1 d . .
C1 C -0.43709(12) -0.5240(6) -0.5670(3) 0.0604(14) Uani 1 1 d . .
C2 C -0.47573(12) -0.5491(5) -0.5485(3) 0.0548(13) Uani 1 1 d . .
C4 C -0.53143(11) -0.5937(5) -0.4934(3) 0.0534(13) Uani 1 1 d . .
C5 C -0.56077(11) -0.6215(4) -0.4424(3) 0.0493(13) Uani 1 1 d . .
C7 C -0.59916(10) -0.6696(5) -0.3454(3) 0.0461(12) Uani 1 1 d . .
C8 C -0.61380(12) -0.6973(5) -0.2755(3) 0.0536(13) Uani 1 1 d . .
C9 C -0.65337(12) -0.7200(5) -0.2705(3) 0.0547(13) Uani 1 1 d . .
H9 H -0.6643 -0.7377 -0.2233 0.066 Uiso 1 1 calc R .
C10 C -0.67732(11) -0.7170(5) -0.3337(3) 0.0525(13) Uani 1 1 d . .
C11 C -0.66186(10) -0.6857(5) -0.4029(3) 0.0554(14) Uani 1 1 d . .
H11 H -0.6777 -0.6799 -0.4456 0.067 Uiso 1 1 calc R .
C12 C -0.62255(10) -0.6630(5) -0.4082(3) 0.0469(11) Uani 1 1 d . .
C13 C -0.59897(11) -0.6310(5) -0.4714(3) 0.0534(13) Uani 1 1 d . .
C14 C -0.60696(12) -0.6111(6) -0.5459(3) 0.0616(15) Uani 1 1 d . .
H14 H -0.6324 -0.6177 -0.5636 0.074 Uiso 1 1 calc R .
C15 C -0.57746(13) -0.5814(6) -0.5946(4) 0.0642(15) Uani 1 1 d . .
H15 H -0.5824 -0.5653 -0.6457 0.077 Uiso 1 1 calc R .
C16 C -0.54016(12) -0.5759(5) -0.5665(3) 0.0527(12) Uani 1 1 d . .
C17 C -0.50430(12) -0.5426(6) -0.6023(3) 0.0567(13) Uani 1 1 d . .
C18 C -0.49534(14) -0.5126(6) -0.6754(4) 0.0676(16) Uani 1 1 d . .
H18 H -0.5151 -0.5108 -0.7116 0.081 Uiso 1 1 calc R .
C19 C -0.45823(14) -0.4852(7) -0.6967(3) 0.0669(16) Uani 1 1 d . .
C20 C -0.43007(13) -0.4929(7) -0.6405(3) 0.0669(16) Uani 1 1 d . .
H20 H -0.4044 -0.4755 -0.6544 0.080 Uiso 1 1 calc R .
C21 C -0.37892(13) -0.8269(6) -0.0655(4) 0.0646(16) Uani 1 1 d . .
C22 C -0.36982(13) -0.8427(6) -0.1378(4) 0.0621(15) Uani 1 1 d . .
C24 C -0.37095(13) -0.8645(5) -0.2616(4) 0.0592(15) Uani 1 1 d . .
C25 C -0.38060(12) -0.8732(5) -0.3367(4) 0.0589(14) Uani 1 1 d . .
C27 C -0.41102(11) -0.8759(5) -0.4464(4) 0.0543(14) Uani 1 1 d . .
C28 C -0.43877(12) -0.8737(5) -0.5034(3) 0.0551(13) Uani 1 1 d . .
C29 C -0.42586(12) -0.8693(6) -0.5760(4) 0.0654(15) Uani 1 1 d . .
H29 H -0.4443 -0.8675 -0.6148 0.079 Uiso 1 1 calc R .
C30 C -0.38714(14) -0.8673(6) -0.5956(4) 0.0715(17) Uani 1 1 d . .
C31 C -0.36025(13) -0.8744(6) -0.5385(4) 0.0737(18) Uani 1 1 d . .
H31 H -0.3338 -0.8768 -0.5503 0.088 Uiso 1 1 calc R .
C32 C -0.37190(12) -0.8779(5) -0.4634(4) 0.0597(15) Uani 1 1 d . .
C33 C -0.35200(13) -0.8780(5) -0.3912(4) 0.0622(15) Uani 1 1 d . .
C34 C -0.31314(13) -0.8766(6) -0.3709(4) 0.0708(17) Uani 1 1 d . .
H34 H -0.2938 -0.8802 -0.4080 0.085 Uiso 1 1 calc R .
C35 C -0.30356(13) -0.8698(6) -0.2969(4) 0.0678(17) Uani 1 1 d . .
H35 H -0.2774 -0.8707 -0.2827 0.081 Uiso 1 1 calc R .
C36 C -0.33157(13) -0.8617(5) -0.2425(4) 0.0681(17) Uani 1 1 d . .
C37 C -0.33101(13) -0.8514(6) -0.1616(4) 0.0679(16) Uani 1 1 d . .
C38 C -0.30237(15) -0.8440(6) -0.1069(4) 0.0756(19) Uani 1 1 d . .
H38 H -0.2763 -0.8443 -0.1216 0.091 Uiso 1 1 calc R .
C39 C -0.31149(14) -0.8362(6) -0.0323(4) 0.0749(19) Uani 1 1 d . .
C40 C -0.34943(15) -0.8256(6) -0.0113(4) 0.0746(18) Uani 1 1 d . .
H40 H -0.3558 -0.8175 0.0399 0.090 Uiso 1 1 calc R .
C41 C -0.54951(12) -0.7168(5) -0.0868(3) 0.0541(13) Uani 1 1 d . .
C43 C -0.49214(14) -0.7551(5) -0.0287(3) 0.0582(14) Uani 1 1 d . .
C44 C -0.50838(17) -0.7355(6) 0.0402(4) 0.0686(16) Uani 1 1 d . .
H44 H -0.4934 -0.7426 0.0840 0.082 Uiso 1 1 calc R .
C45 C -0.54695(16) -0.7053(6) 0.0447(4) 0.0688(16) Uani 1 1 d . .
H45 H -0.5587 -0.6916 0.0917 0.083 Uiso 1 1 calc R .
C46 C -0.56765(15) -0.6955(5) -0.0191(4) 0.0625(14) Uani 1 1 d . .
H46 H -0.5940 -0.6744 -0.0175 0.075 Uiso 1 1 calc R .
C47 C -0.54504(12) -0.9469(5) -0.4252(3) 0.0535(13) Uani 1 1 d . .
C48 C -0.5437(2) -0.9875(7) -0.3503(4) 0.080(2) Uani 1 1 d . .
H48 H -0.5196 -0.9833 -0.3262 0.096 Uiso 1 1 calc R .
C50 C -0.6034(2) -1.0345(7) -0.3415(4) 0.0751(17) Uani 1 1 d . .
H50 H -0.6241 -1.0670 -0.3128 0.090 Uiso 1 1 calc R .
C51 C -0.61247(13) -0.9953(6) -0.4171(7) 0.109(4) Uani 1 1 d . .
C52 C -0.57908(13) -0.9491(6) -0.4635(5) 0.079(2) Uani 1 1 d . .
H52 H -0.5814 -0.9240 -0.5141 0.095 Uiso 1 1 calc R .
C53 C -0.38031(12) -0.5084(6) -0.4711(3) 0.0609(15) Uani 1 1 d . .
C54 C -0.40719(12) -0.5209(6) -0.5133(3) 0.0568(14) Uani 1 1 d . .
C55 C -0.59005(12) -0.7034(5) -0.2103(3) 0.0548(13) Uani 1 1 d . .
C56 C -0.57043(12) -0.7095(5) -0.1570(3) 0.0552(13) Uani 1 1 d . .
C57 C -0.45224(15) -0.7816(6) -0.0369(4) 0.0655(15) Uani 1 1 d . .
C58 C -0.41825(14) -0.8051(6) -0.0460(3) 0.0621(14) Uani 1 1 d . .
C59 C -0.47811(11) -0.8871(5) -0.4818(3) 0.0522(12) Uani 1 1 d . .
C60 C -0.50924(11) -0.9113(5) -0.4569(3) 0.0528(12) Uani 1 1 d . .
C61 C -0.34804(13) -0.4854(6) -0.4211(4) 0.0697(17) Uani 1 1 d . .
C63 C -0.31168(13) -0.5431(7) -0.4545(5) 0.092(2) Uani 1 1 d . .
H63A H -0.3075 -0.5074 -0.5043 0.138 Uiso 1 1 calc GR .
H63B H -0.3144 -0.6367 -0.4579 0.138 Uiso 1 1 calc GR .
H63C H -0.2899 -0.5220 -0.4226 0.138 Uiso 1 1 calc GR .
C64 C -0.3553(2) -0.5452(9) -0.3479(5) 0.115(4) Uani 1 1 d . .
H64A H -0.3361 -0.5157 -0.3122 0.172 Uiso 1 1 calc GR .
H64B H -0.3539 -0.6390 -0.3526 0.172 Uiso 1 1 calc GR .
H64C H -0.3808 -0.5205 -0.3303 0.172 Uiso 1 1 calc GR .
C65 C -0.64905(16) -0.9985(9) -0.4618(8) 0.180(7) Uani 1 1 d . .
H65A H -0.6436 -0.9744 -0.5134 0.270 Uiso 1 1 calc GR .
H65B H -0.6674 -0.9378 -0.4404 0.270 Uiso 1 1 calc GR .
H65C H -0.6598 -1.0856 -0.4605 0.270 Uiso 1 1 calc GR .
C66 C -0.44845(17) -0.4474(9) -0.7767(4) 0.085(2) Uani 1 1 d . .
C67 C -0.4740(3) -0.3368(15) -0.8001(7) 0.169(5) Uani 1 1 d . U
H67A H -0.5005 -0.3564 -0.7866 0.253 Uiso 1 1 calc GR .
H67B H -0.4721 -0.3246 -0.8540 0.253 Uiso 1 1 calc GR .
H67C H -0.4659 -0.2581 -0.7746 0.253 Uiso 1 1 calc GR .
C68 C -0.4644(4) -0.5418(15) -0.8274(7) 0.170(5) Uani 1 1 d . U
H68A H -0.4488 -0.6198 -0.8266 0.255 Uiso 1 1 calc GR .
H68B H -0.4649 -0.5063 -0.8779 0.255 Uiso 1 1 calc GR .
H68C H -0.4905 -0.5629 -0.8119 0.255 Uiso 1 1 calc GR .
C69 C -0.4091(2) -0.4129(14) -0.7906(5) 0.140(5) Uani 1 1 d . .
H69A H -0.4005 -0.3519 -0.7526 0.211 Uiso 1 1 calc GR .
H69B H -0.4070 -0.3731 -0.8399 0.211 Uiso 1 1 calc GR .
H69C H -0.3932 -0.4904 -0.7889 0.211 Uiso 1 1 calc GR .
C70 C -0.71978(12) -0.7462(6) -0.3238(3) 0.0615(15) Uani 1 1 d . .
C71 C -0.73817(14) -0.6506(8) -0.2765(4) 0.087(2) Uani 1 1 d . .
H71A H -0.7266 -0.6527 -0.2269 0.131 Uiso 1 1 calc GR .
H71B H -0.7655 -0.6699 -0.2726 0.131 Uiso 1 1 calc GR .
H71C H -0.7348 -0.5649 -0.2982 0.131 Uiso 1 1 calc GR .
C72 C -0.72354(18) -0.8859(7) -0.2897(6) 0.108(3) Uani 1 1 d . .
H72A H -0.7116 -0.9483 -0.3233 0.162 Uiso 1 1 calc GR .
H72B H -0.7506 -0.9074 -0.2835 0.162 Uiso 1 1 calc GR .
H72C H -0.7108 -0.8886 -0.2412 0.162 Uiso 1 1 calc GR .
C73 C -0.74062(15) -0.7494(10) -0.4007(4) 0.103(3) Uani 1 1 d . .
H73A H -0.7444 -0.6613 -0.4187 0.154 Uiso 1 1 calc GR .
H73B H -0.7655 -0.7917 -0.3951 0.154 Uiso 1 1 calc GR .
H73C H -0.7251 -0.7974 -0.4366 0.154 Uiso 1 1 calc GR .
C74 C -0.28031(16) -0.8351(7) 0.0292(4) 0.081(2) Uani 1 1 d . .
C75 C -0.2809(2) -0.7128(8) 0.0696(6) 0.111(3) Uani 1 1 d . .
H75A H -0.2766 -0.6419 0.0346 0.167 Uiso 1 1 calc GR .
H75B H -0.2606 -0.7127 0.1072 0.167 Uiso 1 1 calc GR .
H75C H -0.3057 -0.7018 0.0939 0.167 Uiso 1 1 calc GR .
C76 C -0.24026(16) -0.8584(9) -0.0043(5) 0.099(3) Uani 1 1 d . .
H76A H -0.2396 -0.9430 -0.0282 0.148 Uiso 1 1 calc GR .
H76B H -0.2211 -0.8552 0.0354 0.148 Uiso 1 1 calc GR .
H76C H -0.2347 -0.7916 -0.0412 0.148 Uiso 1 1 calc GR .
C77 C -0.28775(17) -0.9534(7) 0.0811(4) 0.085(2) Uani 1 1 d . .
H77A H -0.3127 -0.9440 0.1052 0.127 Uiso 1 1 calc GR .
H77B H -0.2678 -0.9578 0.1191 0.127 Uiso 1 1 calc GR .
H77C H -0.2875 -1.0326 0.0514 0.127 Uiso 1 1 calc GR .
C78 C -0.37401(15) -0.8546(9) -0.6784(4) 0.093(2) Uani 1 1 d . .
C79 C -0.35081(16) -0.7385(9) -0.6868(4) 0.093(2) Uani 1 1 d . .
H79A H -0.3668 -0.6624 -0.6786 0.139 Uiso 1 1 calc GR .
H79B H -0.3401 -0.7356 -0.7372 0.139 Uiso 1 1 calc GR .
H79C H -0.3300 -0.7397 -0.6504 0.139 Uiso 1 1 calc GR .
C80 C -0.40796(19) -0.8471(13) -0.7303(5) 0.131(4) Uani 1 1 d . .
H80A H -0.4236 -0.7724 -0.7171 0.197 Uiso 1 1 calc GR .
H80B H -0.4232 -0.9257 -0.7256 0.197 Uiso 1 1 calc GR .
H80C H -0.3990 -0.8383 -0.7816 0.197 Uiso 1 1 calc GR .
C81 C -0.3490(2) -0.9724(10) -0.6980(6) 0.123(3) Uani 1 1 d . .
H81A H -0.3422 -0.9694 -0.7508 0.184 Uiso 1 1 calc GR .
H81B H -0.3632 -1.0516 -0.6876 0.184 Uiso 1 1 calc GR .
H81C H -0.3257 -0.9707 -0.6679 0.184 Uiso 1 1 calc GR .
O81 O -0.48060(15) -0.6244(5) -0.3081(3) 0.0862(13) Uani 1 1 d . .
H81D H -0.4763 -0.6461 -0.2633 0.129 Uiso 1 1 d G .
H81E H -0.4838 -0.6915 -0.3344 0.129 Uiso 1 1 d G .
O82 O -0.47788(10) -0.8567(4) -0.2188(2) 0.0676(11) Uani 1 1 d . .
H82A H -0.4814 -0.8255 -0.1756 0.101 Uiso 1 1 d G .
H82B H -0.4843 -0.9355 -0.2191 0.101 Uiso 1 1 d G .

loop_
_atom_site_aniso_label
_atom_site_aniso_U_11
_atom_site_aniso_U_22
_atom_site_aniso_U_33
_atom_site_aniso_U_23
_atom_site_aniso_U_13
_atom_site_aniso_U_12
O62 0.0449(18) 0.072(3) 0.097(3) 0.007(2) -0.003(2) -0.0094(17)
N3 0.0179(14) 0.058(3) 0.079(3) 0.001(2) 0.0025(17) -0.0040(15)
N6 0.0162(14) 0.052(2) 0.070(3) -0.001(2) -0.0055(15) -0.0014(14)
N23 0.0314(18) 0.057(3) 0.084(3) 0.008(2) -0.014(2) -0.0014(17)
N26 0.0236(16) 0.044(3) 0.095(4) 0.000(2) -0.0105(19) 0.0038(15)
N42 0.0331(18) 0.052(3) 0.078(3) 0.013(2) -0.0105(19) -0.0108(16)
N49 0.083(4) 0.078(4) 0.130(5) -0.026(4) 0.028(4) -0.034(3)
C1 0.027(2) 0.069(4) 0.085(4) 0.003(3) -0.001(2) -0.004(2)
C2 0.027(2) 0.064(3) 0.073(4) -0.002(3) -0.007(2) 0.002(2)
C4 0.0210(18) 0.055(3) 0.084(4) 0.000(3) -0.002(2) 0.0027(18)
C5 0.0203(18) 0.037(3) 0.091(4) -0.005(2) -0.0025(19) -0.0024(16)
C7 0.0173(17) 0.048(3) 0.074(3) -0.006(2) 0.0015(18) 0.0009(16)
C8 0.0263(19) 0.043(3) 0.091(4) 0.008(3) -0.007(2) -0.0046(17)
C9 0.029(2) 0.056(3) 0.080(4) -0.001(3) -0.005(2) -0.0062(19)
C10 0.0194(18) 0.053(3) 0.085(4) 0.005(3) -0.004(2) -0.0038(17)
C11 0.0132(16) 0.056(3) 0.097(4) -0.004(3) -0.002(2) 0.0018(16)
C12 0.0183(17) 0.052(3) 0.070(3) -0.004(2) 0.0011(18) -0.0042(16)
C13 0.0227(18) 0.060(3) 0.077(4) -0.002(3) 0.000(2) 0.0036(19)
C14 0.0218(19) 0.077(4) 0.086(4) -0.004(3) -0.006(2) -0.006(2)
C15 0.032(2) 0.073(4) 0.088(4) 0.003(3) -0.006(2) 0.002(2)
C16 0.0269(19) 0.062(3) 0.069(3) -0.003(3) -0.002(2) -0.0027(19)
C17 0.0238(19) 0.076(4) 0.071(4) 0.002(3) -0.003(2) 0.002(2)
C18 0.033(2) 0.084(4) 0.086(4) 0.007(3) -0.005(2) 0.002(2)
C19 0.039(2) 0.095(5) 0.067(4) 0.012(3) -0.006(2) -0.004(3)
C20 0.028(2) 0.103(5) 0.070(4) 0.007(3) -0.008(2) -0.008(3)
C21 0.033(2) 0.068(4) 0.092(5) 0.019(3) -0.018(3) -0.005(2)
C22 0.030(2) 0.062(4) 0.094(5) 0.017(3) -0.017(2) -0.005(2)
C24 0.029(2) 0.044(3) 0.104(5) -0.002(3) -0.012(3) 0.0002(19)
C25 0.029(2) 0.042(3) 0.106(5) 0.002(3) -0.011(2) -0.0008(19)
C27 0.0227(18) 0.041(3) 0.099(5) -0.010(3) 0.002(2) 0.0028(17)
C28 0.0247(19) 0.047(3) 0.094(4) -0.009(3) -0.007(2) 0.0014(18)
C29 0.026(2) 0.089(4) 0.082(4) -0.016(3) 0.003(2) 0.001(2)
C30 0.035(2) 0.081(4) 0.099(5) -0.028(4) 0.013(3) -0.010(2)
C31 0.025(2) 0.075(4) 0.121(5) -0.031(4) 0.008(3) -0.004(2)
C32 0.025(2) 0.053(3) 0.102(4) -0.009(3) 0.002(2) 0.0017(19)
C33 0.027(2) 0.054(3) 0.105(4) -0.007(3) -0.006(2) 0.009(2)
C34 0.0204(19) 0.072(4) 0.120(5) -0.005(3) -0.009(3) 0.007(2)
C35 0.028(2) 0.055(4) 0.120(5) 0.007(3) -0.009(3) 0.007(2)
C36 0.032(2) 0.051(3) 0.121(5) 0.004(3) -0.021(3) 0.004(2)
C37 0.028(2) 0.072(4) 0.103(5) 0.014(3) -0.015(3) -0.005(2)
C38 0.041(3) 0.067(4) 0.120(6) 0.021(4) -0.031(3) -0.009(2)
C39 0.039(2) 0.074(4) 0.112(6) 0.020(4) -0.034(3) -0.009(2)
C40 0.047(3) 0.060(4) 0.117(5) 0.017(3) -0.029(3) -0.003(2)
C41 0.037(2) 0.036(3) 0.090(4) 0.005(3) -0.008(2) -0.0066(18)
C43 0.045(2) 0.054(3) 0.076(4) 0.005(3) -0.009(3) -0.005(2)
C44 0.065(3) 0.064(4) 0.077(4) 0.015(3) -0.011(3) -0.014(3)
C45 0.054(3) 0.072(4) 0.081(4) 0.002(3) -0.005(3) -0.014(3)
C46 0.048(3) 0.050(3) 0.089(4) 0.001(3) 0.006(3) -0.009(2)
C47 0.029(2) 0.046(3) 0.085(4) -0.017(3) 0.011(2) -0.0069(18)
C48 0.078(4) 0.081(5) 0.082(5) -0.025(4) 0.024(3) -0.031(3)
C50 0.076(4) 0.073(5) 0.076(4) -0.020(3) 0.003(3) 0.012(3)
C51 0.020(2) 0.043(4) 0.264(12) -0.065(5) -0.002(4) 0.001(2)
C52 0.026(2) 0.072(4) 0.140(6) -0.040(4) -0.001(3) 0.005(2)
C53 0.0208(19) 0.086(4) 0.076(4) 0.009(3) 0.005(2) -0.004(2)
C54 0.0237(19) 0.075(4) 0.072(3) 0.013(3) 0.004(2) -0.001(2)
C55 0.0267(19) 0.057(3) 0.081(4) 0.001(3) -0.003(2) -0.0060(19)
C56 0.026(2) 0.053(3) 0.086(4) -0.001(3) 0.004(2) -0.0006(19)
C57 0.046(3) 0.070(4) 0.081(4) 0.017(3) -0.021(3) -0.011(2)
C58 0.047(3) 0.065(4) 0.074(4) 0.000(3) -0.019(2) -0.005(2)
C59 0.0257(19) 0.061(3) 0.070(3) -0.011(2) -0.003(2) -0.0006(19)
C60 0.0232(19) 0.060(3) 0.075(3) -0.010(3) -0.001(2) 0.0019(18)
C61 0.028(2) 0.086(5) 0.096(4) 0.016(3) -0.009(2) -0.008(2)
C63 0.021(2) 0.097(5) 0.159(7) 0.023(5) -0.009(3) 0.002(2)
C64 0.103(5) 0.120(7) 0.122(6) 0.069(5) -0.070(5) -0.065(5)
C65 0.023(3) 0.119(7) 0.398(19) -0.137(10) -0.020(6) 0.006(3)
C66 0.053(3) 0.131(6) 0.071(4) 0.009(4) -0.002(3) -0.008(4)
C67 0.099(6) 0.239(11) 0.168(8) 0.100(8) 0.026(6) 0.049(7)
C68 0.174(9) 0.212(10) 0.124(7) 0.000(7) 0.030(7) -0.074(8)
C69 0.059(4) 0.253(14) 0.109(7) 0.057(8) -0.002(4) -0.005(6)
C70 0.022(2) 0.077(4) 0.085(4) 0.005(3) -0.003(2) -0.005(2)
C71 0.030(2) 0.116(6) 0.115(5) -0.030(4) 0.015(3) -0.015(3)
C72 0.050(3) 0.078(5) 0.197(9) -0.004(5) -0.003(4) -0.027(3)
C73 0.024(2) 0.175(8) 0.110(5) -0.009(5) -0.006(3) -0.016(3)
C74 0.049(3) 0.073(5) 0.120(5) 0.019(4) -0.037(3) -0.011(3)
C75 0.094(5) 0.071(5) 0.169(8) 0.014(5) -0.077(6) -0.007(4)
C76 0.043(3) 0.137(6) 0.116(6) 0.048(5) -0.021(3) -0.020(4)
C77 0.051(3) 0.086(5) 0.118(6) 0.004(4) -0.039(4) -0.002(3)
C78 0.033(2) 0.149(7) 0.098(5) -0.047(5) 0.017(3) -0.017(3)
C79 0.031(2) 0.150(7) 0.097(5) -0.010(5) 0.005(3) 0.006(3)
C80 0.049(3) 0.254(13) 0.091(5) -0.045(7) 0.012(3) -0.049(5)
C81 0.084(5) 0.130(8) 0.154(8) -0.056(6) 0.033(5) -0.018(5)
O81 0.087(3) 0.092(4) 0.080(3) -0.007(2) -0.028(3) 0.008(3)
O82 0.0401(17) 0.065(3) 0.098(3) 0.002(2) -0.0187(19) -0.0007(17)

loop_
_atom_type_symbol
_atom_type_description
_atom_type_scat_dispersion_real
_atom_type_scat_dispersion_imag
_atom_type_scat_source
C C 0.0030 0.0020 'International Tables Vol C Tables 4.2.6.8 and 6.1.1.4'
H H 0.0000 0.0000 'International Tables Vol C Tables 4.2.6.8 and 6.1.1.4'
N N 0.0060 0.0030 'International Tables Vol C Tables 4.2.6.8 and 6.1.1.4'
O O 0.0110 0.0060 'International Tables Vol C Tables 4.2.6.8 and 6.1.1.4'

loop_
_geom_angle_atom_site_label_1
_geom_angle_atom_site_label_2
_geom_angle_atom_site_label_3
_geom_angle
C61 O62 H62 109.5
C2 N3 H3 126.6
C2 N3 C4 106.9(4)
C4 N3 H3 126.6
C5 N6 H6 125.9
C5 N6 C7 108.3(4)
C7 N6 H6 125.9
C22 N23 H23 125.3
C24 N23 H23 125.3
C24 N23 C22 109.4(4)
C25 N26 H26 125.8
C27 N26 H26 125.8
C27 N26 C25 108.4(4)
C43 N42 C41 116.6(5)
C50 N49 C48 116.7(8)
C2 C1 C54 123.1(5)
C20 C1 C2 115.9(5)
C20 C1 C54 120.8(4)
N3 C2 C1 130.4(5)
N3 C2 C17 108.7(4)
C17 C2 C1 120.9(5)
N3 C4 C5 129.0(5)
C16 C4 N3 111.4(4)
C16 C4 C5 119.5(4)
N6 C5 C4 133.5(4)
N6 C5 C13 109.3(4)
C4 C5 C13 117.2(5)
C8 C7 N6 129.3(4)
C8 C7 C12 121.7(4)
C12 C7 N6 109.0(4)
C7 C8 C9 117.1(5)
C7 C8 C55 122.2(4)
C9 C8 C55 120.7(5)
C8 C9 H9 119.0
C8 C9 C10 122.0(5)
C10 C9 H9 119.0
C9 C10 C70 118.7(5)
C11 C10 C9 119.4(4)
C11 C10 C70 121.9(4)
C10 C11 H11 120.6
C10 C11 C12 118.8(5)
C12 C11 H11 120.6
C7 C12 C11 120.9(5)
C7 C12 C13 108.2(3)
C11 C12 C13 130.9(5)
C5 C13 C12 105.2(5)
C14 C13 C5 121.9(4)
C14 C13 C12 132.9(4)
C13 C14 H14 120.2
C13 C14 C15 119.5(4)
C15 C14 H14 120.2
C14 C15 H15 120.8
C14 C15 C16 118.4(5)
C16 C15 H15 120.8
C4 C16 C15 123.5(5)
C4 C16 C17 105.4(4)
C15 C16 C17 130.9(5)
C2 C17 C16 107.5(5)
C18 C17 C2 120.4(4)
C18 C17 C16 132.1(5)
C17 C18 H18 119.3
C19 C18 C17 121.4(5)
C19 C18 H18 119.3
C18 C19 C20 116.5(5)
C18 C19 C66 121.5(5)
C20 C19 C66 122.0(5)
C1 C20 C19 124.9(5)
C1 C20 H20 117.6
C19 C20 H20 117.6
C22 C21 C40 119.4(5)
C22 C21 C58 118.7(5)
C40 C21 C58 121.9(6)
N23 C22 C37 108.5(6)
C21 C22 N23 130.1(5)
C21 C22 C37 121.4(5)
N23 C24 C25 131.4(4)
N23 C24 C36 110.5(5)
C25 C24 C36 118.0(5)
N26 C25 C24 130.2(5)
N26 C25 C33 109.4(5)
C24 C25 C33 120.3(4)
N26 C27 C28 128.7(4)
N26 C27 C32 110.4(5)
C32 C27 C28 120.9(6)
C27 C28 C59 117.4(5)
C29 C28 C27 117.4(4)
C29 C28 C59 124.9(5)
C28 C29 H29 118.2
C28 C29 C30 123.7(5)
C30 C29 H29 118.2
C29 C30 C78 121.7(5)
C31 C30 C29 117.9(6)
C31 C30 C78 120.4(5)
C30 C31 H31 119.7
C30 C31 C32 120.7(4)
C32 C31 H31 119.7
C27 C32 C31 119.4(5)
C27 C32 C33 105.7(5)
C31 C32 C33 134.9(4)
C25 C33 C32 106.1(4)
C25 C33 C34 120.7(6)
C34 C33 C32 133.2(5)
C33 C34 H34 120.5
C35 C34 C33 119.1(6)
C35 C34 H34 120.5
C34 C35 H35 119.6
C34 C35 C36 120.8(5)
C36 C35 H35 119.6
C24 C36 C37 104.8(5)
C35 C36 C24 121.0(6)
C35 C36 C37 134.2(5)
C22 C37 C36 106.9(5)
C38 C37 C22 117.9(6)
C38 C37 C36 135.2(6)
C37 C38 H38 119.5
C39 C38 C37 121.1(6)
C39 C38 H38 119.5
C38 C39 C40 119.4(5)
C38 C39 C74 121.9(6)
C40 C39 C74 118.7(7)
C21 C40 H40 119.7
C39 C40 C21 120.7(7)
C39 C40 H40 119.7
N42 C41 C46 123.4(5)
N42 C41 C56 115.4(5)
C46 C41 C56 121.2(4)
N42 C43 C44 123.0(5)
N42 C43 C57 115.4(5)
C44 C43 C57 121.6(5)
C43 C44 H44 120.4
C43 C44 C45 119.2(6)
C45 C44 H44 120.4
C44 C45 H45 120.5
C46 C45 C44 119.0(6)
C46 C45 H45 120.5
C41 C46 H46 120.6
C45 C46 C41 118.9(5)
C45 C46 H46 120.6
C48 C47 C60 115.4(5)
C52 C47 C48 120.0(5)
C52 C47 C60 124.5(6)
N49 C48 C47 126.3(7)
N49 C48 H48 116.8
C47 C48 H48 116.8
N49 C50 H50 116.2
N49 C50 C51 127.5(7)
C51 C50 H50 116.2
C50 C51 C52 115.8(6)
C50 C51 C65 132.4(9)
C65 C51 C52 111.7(10)
C47 C52 C51 113.5(7)
C47 C52 H52 123.2
C51 C52 H52 123.2
C54 C53 C61 176.7(6)
C53 C54 C1 173.8(6)
C56 C55 C8 179.3(6)
C55 C56 C41 174.5(5)
C58 C57 C43 178.2(7)
C57 C58 C21 173.2(6)
C60 C59 C28 170.9(6)
C59 C60 C47 176.4(6)
O62 C61 C53 110.5(5)
O62 C61 C63 105.9(4)
O62 C61 C64 111.2(6)
C53 C61 C63 109.8(6)
C53 C61 C64 110.2(5)
C64 C61 C63 109.1(6)
C61 C63 H63A 109.5
C61 C63 H63B 109.5
C61 C63 H63C 109.5
H63A C63 H63B 109.5
H63A C63 H63C 109.5
H63B C63 H63C 109.5
C61 C64 H64A 109.5
C61 C64 H64B 109.5
C61 C64 H64C 109.5
H64A C64 H64B 109.5
H64A C64 H64C 109.5
H64B C64 H64C 109.5
C51 C65 H65A 109.5
C51 C65 H65B 109.5
C51 C65 H65C 109.5
H65A C65 H65B 109.5
H65A C65 H65C 109.5
H65B C65 H65C 109.5
C67 C66 C19 108.8(7)
C68 C66 C19 109.3(7)
C68 C66 C67 96.4(9)
C69 C66 C19 116.1(6)
C69 C66 C67 109.1(8)
C69 C66 C68 115.3(9)
C66 C67 H67A 109.5
C66 C67 H67B 109.5
C66 C67 H67C 109.5
H67A C67 H67B 109.5
H67A C67 H67C 109.5
H67B C67 H67C 109.5
C66 C68 H68A 109.5
C66 C68 H68B 109.5
C66 C68 H68C 109.5
H68A C68 H68B 109.5
H68A C68 H68C 109.5
H68B C68 H68C 109.5
C66 C69 H69A 109.5
C66 C69 H69B 109.5
C66 C69 H69C 109.5
H69A C69 H69B 109.5
H69A C69 H69C 109.5
H69B C69 H69C 109.5
C10 C70 C72 108.0(4)
C10 C70 C73 110.8(5)
C71 C70 C10 111.2(5)
C71 C70 C72 111.3(6)
C71 C70 C73 108.9(5)
C73 C70 C72 106.5(6)
C70 C71 H71A 109.5
C70 C71 H71B 109.5
C70 C71 H71C 109.5
H71A C71 H71B 109.5
H71A C71 H71C 109.5
H71B C71 H71C 109.5
C70 C72 H72A 109.5
C70 C72 H72B 109.5
C70 C72 H72C 109.5
H72A C72 H72B 109.5
H72A C72 H72C 109.5
H72B C72 H72C 109.5
C70 C73 H73A 109.5
C70 C73 H73B 109.5
C70 C73 H73C 109.5
H73A C73 H73B 109.5
H73A C73 H73C 109.5
H73B C73 H73C 109.5
C39 C74 C77 107.5(5)
C75 C74 C39 110.4(5)
C75 C74 C76 109.9(6)
C75 C74 C77 112.6(7)
C76 C74 C39 111.1(7)
C76 C74 C77 105.1(5)
C74 C75 H75A 109.5
C74 C75 H75B 109.5
C74 C75 H75C 109.5
H75A C75 H75B 109.5
H75A C75 H75C 109.5
H75B C75 H75C 109.5
C74 C76 H76A 109.5
C74 C76 H76B 109.5
C74 C76 H76C 109.5
H76A C76 H76B 109.5
H76A C76 H76C 109.5
H76B C76 H76C 109.5
C74 C77 H77A 109.5
C74 C77 H77B 109.5
C74 C77 H77C 109.5
H77A C77 H77B 109.5
H77A C77 H77C 109.5
H77B C77 H77C 109.5
C79 C78 C30 109.4(5)
C79 C78 C80 109.3(8)
C79 C78 C81 108.3(5)
C80 C78 C30 111.1(5)
C80 C78 C81 110.2(7)
C81 C78 C30 108.5(8)
C78 C79 H79A 109.5
C78 C79 H79B 109.5
C78 C79 H79C 109.5
H79A C79 H79B 109.5
H79A C79 H79C 109.5
H79B C79 H79C 109.5
C78 C80 H80A 109.5
C78 C80 H80B 109.5
C78 C80 H80C 109.5
H80A C80 H80B 109.5
H80A C80 H80C 109.5
H80B C80 H80C 109.5
C78 C81 H81A 109.5
C78 C81 H81B 109.5
C78 C81 H81C 109.5
H81A C81 H81B 109.5
H81A C81 H81C 109.5
H81B C81 H81C 109.5
H81D O81 H81E 109.4
H82A O82 H82B 109.5

loop_
_geom_bond_atom_site_label_1
_geom_bond_atom_site_label_2
_geom_bond_distance
O62 H62 0.8400
O62 C61 1.454(8)
N3 H3 0.8800
N3 C2 1.387(7)
N3 C4 1.397(5)
N6 H6 0.8800
N6 C5 1.385(7)
N6 C7 1.403(5)
N23 H23 0.8800
N23 C22 1.377(7)
N23 C24 1.364(7)
N26 H26 0.8800
N26 C25 1.395(6)
N26 C27 1.367(7)
N42 C41 1.352(6)
N42 C43 1.351(7)
N49 C48 1.314(8)
N49 C50 1.216(9)
C1 C2 1.418(6)
C1 C20 1.383(8)
C1 C54 1.425(7)
C2 C17 1.395(7)
C4 C5 1.408(7)
C4 C16 1.361(8)
C5 C13 1.439(6)
C7 C8 1.387(7)
C7 C12 1.397(7)
C8 C9 1.409(6)
C8 C55 1.439(8)
C9 H9 0.9500
C9 C10 1.413(7)
C10 C11 1.395(8)
C10 C70 1.529(6)
C11 H11 0.9500
C11 C12 1.401(5)
C12 C13 1.443(7)
C13 C14 1.385(8)
C14 H14 0.9500
C14 C15 1.388(7)
C15 H15 0.9500
C15 C16 1.402(6)
C16 C17 1.454(6)
C17 C18 1.386(9)
C18 H18 0.9500
C18 C19 1.385(7)
C19 C20 1.413(7)
C19 C66 1.531(9)
C20 H20 0.9500
C21 C22 1.349(9)
C21 C40 1.420(8)
C21 C58 1.439(8)
C22 C37 1.428(7)
C24 C25 1.396(9)
C24 C36 1.422(6)
C25 C33 1.401(8)
C27 C28 1.414(7)
C27 C32 1.404(6)
C28 C29 1.381(8)
C28 C59 1.439(6)
C29 H29 0.9500
C29 C30 1.402(6)
C30 C31 1.395(9)
C30 C78 1.564(10)
C31 H31 0.9500
C31 C32 1.412(9)
C32 C33 1.473(8)
C33 C34 1.409(6)
C34 H34 0.9500
C34 C35 1.375(9)
C35 H35 0.9500
C35 C36 1.388(9)
C36 C37 1.458(10)
C37 C38 1.406(8)
C38 H38 0.9500
C38 C39 1.382(10)
C39 C40 1.386(8)
C39 C74 1.554(8)
C40 H40 0.9500
C41 C46 1.391(8)
C41 C56 1.461(8)
C43 C44 1.379(9)
C43 C57 1.432(7)
C44 H44 0.9500
C44 C45 1.390(8)
C45 H45 0.9500
C45 C46 1.362(8)
C46 H46 0.9500
C47 C48 1.412(9)
C47 C52 1.377(7)
C47 C60 1.426(6)
C48 H48 0.9500
C50 H50 0.9500
C50 C51 1.455(12)
C51 C52 1.515(11)
C51 C65 1.513(11)
C52 H52 0.9500
C53 C54 1.216(7)
C53 C61 1.464(7)
C55 C56 1.181(7)
C57 C58 1.227(7)
C59 C60 1.205(6)
C61 C63 1.530(8)
C61 C64 1.478(9)
C63 H63A 0.9800
C63 H63B 0.9800
C63 H63C 0.9800
C64 H64A 0.9800
C64 H64B 0.9800
C64 H64C 0.9800
C65 H65A 0.9800
C65 H65B 0.9800
C65 H65C 0.9800
C66 C67 1.516(13)
C66 C68 1.451(14)
C66 C69 1.446(9)
C67 H67A 0.9800
C67 H67B 0.9800
C67 H67C 0.9800
C68 H68A 0.9800
C68 H68B 0.9800
C68 H68C 0.9800
C69 H69A 0.9800
C69 H69B 0.9800
C69 H69C 0.9800
C70 C71 1.458(9)
C70 C72 1.581(10)
C70 C73 1.564(9)
C71 H71A 0.9800
C71 H71B 0.9800
C71 H71C 0.9800
C72 H72A 0.9800
C72 H72B 0.9800
C72 H72C 0.9800
C73 H73A 0.9800
C73 H73B 0.9800
C73 H73C 0.9800
C74 C75 1.464(12)
C74 C76 1.546(9)
C74 C77 1.565(10)
C75 H75A 0.9800
C75 H75B 0.9800
C75 H75C 0.9800
C76 H76A 0.9800
C76 H76B 0.9800
C76 H76C 0.9800
C77 H77A 0.9800
C77 H77B 0.9800
C77 H77C 0.9800
C78 C79 1.463(11)
C78 C80 1.514(10)
C78 C81 1.546(12)
C79 H79A 0.9800
C79 H79B 0.9800
C79 H79C 0.9800
C80 H80A 0.9800
C80 H80B 0.9800
C80 H80C 0.9800
C81 H81A 0.9800
C81 H81B 0.9800
C81 H81C 0.9800
O81 H81D 0.8502
O81 H81E 0.8501
O82 H82A 0.8500
O82 H82B 0.8502

loop_
_smtbx_masks_void_nr
_smtbx_masks_void_average_x
_smtbx_masks_void_average_y
_smtbx_masks_void_average_z
_smtbx_masks_void_volume
_smtbx_masks_void_count_electrons
1 0.189 -0.145 0.753 240.2 1.8
2 0.311 0.145 0.253 240.2 1.8
3 0.689 0.645 0.247 240.2 1.8
4 0.811 0.355 0.747 240.2 1.8
